data_7003651
loop_
_publ_author_name
'Santra, Bidyut Kumar'
'Chen, Jia-Li'
'Sarkar, Bijay'
'Liu, C. W.'

_publ_section_title
;
 The coordination chemistry of selenophosphite ligands. Synthesis and
 characterization of heterometallic tetranuclear clusters
 [M{CpFe(CO)2P(Se)(OR)2}3](PF6) (M = Cu, Ag; R = nPr, iPr) and
 [Cu(\m-X) {CpFe(CO)2P(Se)(OiPr)2}]2 (X = Cl, Br)
;
_journal_issue 17
_journal_name_full 'Dalton Transactions'
_journal_page_first 2270
_journal_page_last 2276
_journal_paper_doi 10.1039/b717963d
_journal_year 2008
_chemical_formula_sum 'C39 H57 Ag F6 Fe3 O12 P4 Se3'
_chemical_formula_weight 1468.03
_chemical_name_systematic
;
?
;
_space_group_IT_number 190
_symmetry_cell_setting hexagonal
_symmetry_space_group_name_Hall 'P -6c -2c'
_symmetry_space_group_name_H-M 'P -6 2 c'
_atom_sites_solution_hydrogens geom
_atom_sites_solution_primary direct
_atom_sites_solution_secondary difmap
_audit_creation_method SHELXL-97
_cell_angle_alpha 90.00
_cell_angle_beta 90.00
_cell_angle_gamma 120.00
_cell_formula_units_Z 2
_cell_length_a 13.2836(15)
_cell_length_b 13.2836(15)
_cell_length_c 18.5844(19)
_cell_measurement_reflns_used 35
_cell_measurement_temperature 293(2)
_cell_measurement_theta_max 12.28
_cell_measurement_theta_min 4.17
_cell_volume 2840.0(5)
_computing_cell_refinement 'Bruker XSCANS'
_computing_data_collection 'Bruker XSCANS'
_computing_data_reduction 'Bruker SHELXTL'
_computing_molecular_graphics 'Bruker SHELXTL'
_computing_publication_material 'Bruker SHELXTL'
_computing_structure_refinement 'SHELXL-97 (Sheldrick, 1997)'
_computing_structure_solution 'SHELXS-97 (Sheldrick, 1990)'
_diffrn_ambient_temperature 293(2)
_diffrn_measured_fraction_theta_full 1.000
_diffrn_measured_fraction_theta_max 1.000
_diffrn_measurement_device_type 'Bruker P4'
_diffrn_measurement_method '\w scans'
_diffrn_radiation_monochromator graphite
_diffrn_radiation_source 'fine-focus sealed tube'
_diffrn_radiation_type MoK\a
_diffrn_radiation_wavelength 0.71073
_diffrn_reflns_av_R_equivalents 0.0287
_diffrn_reflns_av_sigmaI/netI 0.0286
_diffrn_reflns_limit_h_max 14
_diffrn_reflns_limit_h_min -1
_diffrn_reflns_limit_k_max 1
_diffrn_reflns_limit_k_min -15
_diffrn_reflns_limit_l_max 1
_diffrn_reflns_limit_l_min -22
_diffrn_reflns_number 4139
_diffrn_reflns_theta_full 25.00
_diffrn_reflns_theta_max 25.00
_diffrn_reflns_theta_min 1.77
_diffrn_standards_interval_count 297
_diffrn_standards_number 3
_exptl_absorpt_coefficient_mu 3.196
_exptl_absorpt_correction_T_max 0.9787
_exptl_absorpt_correction_T_min 0.7338
_exptl_absorpt_correction_type empirical
_exptl_crystal_colour yellow
_exptl_crystal_density_diffrn 1.717
_exptl_crystal_density_method 'not measured'
_exptl_crystal_description block
_exptl_crystal_F_000 1456
_exptl_crystal_size_max 0.4
_exptl_crystal_size_mid 0.3
_exptl_crystal_size_min 0.2
_refine_diff_density_max 0.248
_refine_diff_density_min -0.193
_refine_diff_density_rms 0.047
_refine_ls_abs_structure_details 'Flack H D (1983), Acta Cryst. A39, 876-881'
_refine_ls_abs_structure_Flack 0.00
_refine_ls_extinction_coef 0.0035(3)
_refine_ls_extinction_expression Fc^*^=kFc[1+0.001xFc^2^\l^3^/sin(2\q)]^-1/4^
_refine_ls_extinction_method SHELXL
_refine_ls_goodness_of_fit_ref 1.036
_refine_ls_hydrogen_treatment constr
_refine_ls_matrix_type full
_refine_ls_number_parameters 115
_refine_ls_number_reflns 1685
_refine_ls_number_restraints 0
_refine_ls_restrained_S_all 1.036
_refine_ls_R_factor_all 0.0446
_refine_ls_R_factor_gt 0.0343
_refine_ls_shift/su_max 0.001
_refine_ls_shift/su_mean 0.000
_refine_ls_structure_factor_coef Fsqd
_refine_ls_weighting_details 'calc w=1/[\s^2^(Fo^2^)+(0.0445P)^2^+2.2280P] where P=(Fo^2^+2Fc^2^)/3'
_refine_ls_weighting_scheme calc
_refine_ls_wR_factor_gt 0.0857
_refine_ls_wR_factor_ref 0.0912
_reflns_number_gt 1416
_reflns_number_total 1685
_reflns_threshold_expression >2sigma(I)
_cod_data_source_file b717963d.txt
_cod_data_source_block 3
_cod_depositor_comments
;
The following automatic conversions were performed:
'_symmetry_cell_setting' value 'Hexagonal' changed to 'hexagonal'
according to '/home/saulius/struct/CIF-dictionaries/cif_core.dic'
dictionary named 'cif_core.dic' version 2.4.1 from 2010-06-29.

Automatic conversion script
Id: cif_fix_enum 1527 2010-12-29 10:47:43Z saulius 
;
_cod_original_cell_volume 2839.9(5)
_cod_original_sg_symbol_H-M P-62c
_cod_database_code 7003651

loop_
_symmetry_equiv_pos_as_xyz
'x, y, z'
'-y, x-y, z'
'-x+y, -x, z'
'x, y, -z+1/2'
'-y, x-y, -z+1/2'
'-x+y, -x, -z+1/2'
'y, x, -z'
'x-y, -y, -z'
'-x, -x+y, -z'
'y, x, z+1/2'
'x-y, -y, z+1/2'
'-x, -x+y, z+1/2'

loop_
_atom_site_label
_atom_site_type_symbol
_atom_site_fract_x
_atom_site_fract_y
_atom_site_fract_z
_atom_site_U_iso_or_equiv
_atom_site_adp_type
_atom_site_occupancy
_atom_site_symmetry_multiplicity
_atom_site_calc_flag
_atom_site_refinement_flags
_atom_site_disorder_assembly
_atom_site_disorder_group
Ag1 Ag 1.6667 1.3333 -0.2500 0.0621(3) Uani 1 6 d S . .
Fe1 Fe 1.24799(10) 0.88931(10) -0.2500 0.0654(4) Uani 1 2 d S . .
Se1 Se 1.55460(8) 1.11097(6) -0.2500 0.0745(3) Uani 1 2 d S . .
P1 P 1.37821(18) 1.07646(17) -0.2500 0.0573(5) Uani 1 2 d S . .
P101 P 1.0000 1.0000 -0.5000 0.0732(9) Uani 1 6 d S . .
O1 O 1.3583(4) 1.1466(4) -0.3125(3) 0.0775(13) Uani 1 1 d . . .
O101 O 1.3700(5) 0.8407(6) -0.3612(4) 0.139(3) Uani 1 1 d . . .
C1 C 1.1203(7) 0.9368(10) -0.2500 0.124(6) Uani 1 2 d S . .
H1A H 1.1329 1.0161 -0.2500 0.149 Uiso 1 2 calc SR . .
C2 C 1.1067(6) 0.8673(8) -0.3112(6) 0.105(3) Uani 1 1 d . . .
H2A H 1.1086 0.8896 -0.3616 0.126 Uiso 1 1 calc R . .
C3 C 1.0842(6) 0.7612(6) -0.2863(5) 0.101(2) Uani 1 1 d . . .
H3A H 1.0695 0.6949 -0.3167 0.121 Uiso 1 1 calc R . .
C4 C 1.3829(9) 1.1366(9) -0.3846(5) 0.121(3) Uani 1 1 d . . .
H4A H 1.3188 1.0667 -0.4051 0.145 Uiso 1 1 calc R . .
H4B H 1.4520 1.1293 -0.3870 0.145 Uiso 1 1 calc R . .
C5 C 1.4017(12) 1.2385(11) -0.4274(6) 0.160(5) Uani 1 1 d . . .
H5A H 1.3286 1.2383 -0.4289 0.192 Uiso 1 1 calc R . .
H5B H 1.4564 1.3077 -0.4013 0.192 Uiso 1 1 calc R . .
C6 C 1.4414(17) 1.2496(19) -0.4969(8) 0.239(10) Uani 1 1 d . . .
H6A H 1.4495 1.3195 -0.5177 0.359 Uiso 1 1 calc R . .
H6B H 1.3869 1.1838 -0.5247 0.359 Uiso 1 1 calc R . .
H6C H 1.5154 1.2533 -0.4969 0.359 Uiso 1 1 calc R . .
C101 C 1.3228(6) 0.8619(6) -0.3175(5) 0.089(2) Uani 1 1 d . . .
F1 F 1.0000 1.0000 -0.4197(5) 0.242(7) Uani 1 3 d S . .
F2 F 1.1136(12) 1.0000 -0.5000 0.232(12) Uani 0.67 2 d SP . .
F2' F 1.1065(14) 1.1065(14) -0.5000 0.33(2) Uani 0.67 2 d SP . .

loop_
_atom_site_aniso_label
_atom_site_aniso_U_11
_atom_site_aniso_U_22
_atom_site_aniso_U_33
_atom_site_aniso_U_23
_atom_site_aniso_U_13
_atom_site_aniso_U_12
Ag1 0.0454(3) 0.0454(3) 0.0956(8) 0.000 0.000 0.02269(16)
Fe1 0.0412(6) 0.0422(6) 0.1063(10) 0.000 0.000 0.0159(5)
Se1 0.0407(5) 0.0418(4) 0.1424(8) 0.000 0.000 0.0215(4)
P1 0.0402(10) 0.0407(10) 0.0909(15) 0.000 0.000 0.0201(9)
P101 0.0780(14) 0.0780(14) 0.064(2) 0.000 0.000 0.0390(7)
O1 0.065(3) 0.068(3) 0.107(3) 0.022(2) 0.010(2) 0.039(2)
O101 0.108(4) 0.129(5) 0.181(7) -0.060(5) 0.003(4) 0.061(4)
C1 0.034(5) 0.060(6) 0.282(19) 0.000 0.000 0.026(5)
C2 0.051(4) 0.092(6) 0.160(8) 0.024(6) -0.017(5) 0.027(4)
C3 0.053(4) 0.071(5) 0.156(7) -0.017(4) -0.019(4) 0.014(3)
C4 0.140(8) 0.148(9) 0.106(6) 0.035(6) 0.022(6) 0.096(8)
C5 0.175(11) 0.166(12) 0.123(8) 0.044(8) 0.016(8) 0.073(9)
C6 0.25(2) 0.36(3) 0.146(10) 0.094(14) 0.061(12) 0.19(2)
C101 0.064(4) 0.068(4) 0.135(6) -0.026(4) -0.004(4) 0.033(3)
F1 0.318(12) 0.318(12) 0.091(6) 0.000 0.000 0.159(6)
F2 0.152(9) 0.35(4) 0.26(2) -0.07(3) -0.033(16) 0.177(18)
F2' 0.156(12) 0.156(12) 0.49(6) -0.04(2) 0.04(2) -0.056(17)

loop_
_atom_type_symbol
_atom_type_description
_atom_type_scat_dispersion_real
_atom_type_scat_dispersion_imag
_atom_type_scat_source
C C 0.0033 0.0016 'International Tables Vol C Tables 4.2.6.8 and 6.1.1.4'
H H 0.0000 0.0000 'International Tables Vol C Tables 4.2.6.8 and 6.1.1.4'
O O 0.0106 0.0060 'International Tables Vol C Tables 4.2.6.8 and 6.1.1.4'
F F 0.0171 0.0103 'International Tables Vol C Tables 4.2.6.8 and 6.1.1.4'
P P 0.1023 0.0942 'International Tables Vol C Tables 4.2.6.8 and 6.1.1.4'
Fe Fe 0.3463 0.8444 'International Tables Vol C Tables 4.2.6.8 and 6.1.1.4'
Se Se -0.0929 2.2259 'International Tables Vol C Tables 4.2.6.8 and 6.1.1.4'
Ag Ag -0.8971 1.1015 'International Tables Vol C Tables 4.2.6.8 and 6.1.1.4'

loop_
_geom_angle_atom_site_label_1
_geom_angle_atom_site_label_2
_geom_angle_atom_site_label_3
_geom_angle
_geom_angle_site_symmetry_1
_geom_angle_site_symmetry_3
_geom_angle_publ_flag
Se1 Ag1 Se1 120.0 2_865 . ?
Se1 Ag1 Se1 120.0 2_865 3_785 ?
Se1 Ag1 Se1 120.0 . 3_785 ?
C101 Fe1 C101 91.7(5) 4_554 . ?
C101 Fe1 C1 134.1(3) 4_554 . ?
C101 Fe1 C1 134.1(3) . . ?
C101 Fe1 C2 158.0(3) 4_554 . ?
C101 Fe1 C2 98.3(4) . . ?
C1 Fe1 C2 39.8(3) . . ?
C101 Fe1 C2 98.3(4) 4_554 4_554 ?
C101 Fe1 C2 158.0(3) . 4_554 ?
C1 Fe1 C2 39.8(3) . 4_554 ?
C2 Fe1 C2 66.1(6) . 4_554 ?
C101 Fe1 C3 122.0(3) 4_554 . ?
C101 Fe1 C3 93.9(3) . . ?
C1 Fe1 C3 64.8(3) . . ?
C2 Fe1 C3 38.1(3) . . ?
C2 Fe1 C3 64.2(3) 4_554 . ?
C101 Fe1 C3 93.9(3) 4_554 4_554 ?
C101 Fe1 C3 122.0(3) . 4_554 ?
C1 Fe1 C3 64.8(3) . 4_554 ?
C2 Fe1 C3 64.2(3) . 4_554 ?
C2 Fe1 C3 38.1(3) 4_554 4_554 ?
C3 Fe1 C3 37.6(5) . 4_554 ?
C101 Fe1 P1 91.6(2) 4_554 . ?
C101 Fe1 P1 91.6(2) . . ?
C1 Fe1 P1 87.5(3) . . ?
C2 Fe1 P1 107.5(3) . . ?
C2 Fe1 P1 107.5(3) 4_554 . ?
C3 Fe1 P1 145.7(2) . . ?
C3 Fe1 P1 145.7(2) 4_554 . ?
P1 Se1 Ag1 100.90(6) . . ?
O1 P1 O1 93.7(3) . 4_554 ?
O1 P1 Se1 110.94(17) . . ?
O1 P1 Se1 110.94(17) 4_554 . ?
O1 P1 Fe1 113.14(19) . . ?
O1 P1 Fe1 113.14(19) 4_554 . ?
Se1 P1 Fe1 113.38(10) . . ?
F2' P101 F2' 120.000(3) . 3_675 ?
F2' P101 F2' 120.000(4) . 2_765 ?
F2' P101 F2' 120.000(1) 3_675 2_765 ?
F2' P101 F1 90.000(1) . . ?
F2' P101 F1 90.000(1) 3_675 . ?
F2' P101 F1 90.000(1) 2_765 . ?
F2' P101 F1 90.000(1) . 7_554 ?
F2' P101 F1 90.000(1) 3_675 7_554 ?
F2' P101 F1 90.000(1) 2_765 7_554 ?
F1 P101 F1 180.000(1) . 7_554 ?
F2' P101 F2 180.000(1) . 3_675 ?
F2' P101 F2 60.000(1) 3_675 3_675 ?
F2' P101 F2 60.000(1) 2_765 3_675 ?
F1 P101 F2 90.0 . 3_675 ?
F1 P101 F2 90.000(1) 7_554 3_675 ?
F2' P101 F2 60.000(2) . . ?
F2' P101 F2 60.000(1) 3_675 . ?
F2' P101 F2 180.000(3) 2_765 . ?
F1 P101 F2 90.000(1) . . ?
F1 P101 F2 90.000(1) 7_554 . ?
F2 P101 F2 120.000(3) 3_675 . ?
F2' P101 F2 60.000(2) . 2_765 ?
F2' P101 F2 180.000(1) 3_675 2_765 ?
F2' P101 F2 60.000(2) 2_765 2_765 ?
F1 P101 F2 90.000(1) . 2_765 ?
F1 P101 F2 90.000(2) 7_554 2_765 ?
F2 P101 F2 120.0 3_675 2_765 ?
F2 P101 F2 120.000(2) . 2_765 ?
C4 O1 P1 121.8(5) . . ?
C2 C1 C2 106.5(10) 4_554 . ?
C2 C1 Fe1 70.1(5) 4_554 . ?
C2 C1 Fe1 70.1(5) . . ?
C3 C2 C1 107.0(9) . . ?
C3 C2 Fe1 71.2(4) . . ?
C1 C2 Fe1 70.1(5) . . ?
C3 C3 C2 109.7(6) 4_554 . ?
C3 C3 Fe1 71.2(2) 4_554 . ?
C2 C3 Fe1 70.6(4) . . ?
O1 C4 C5 111.5(8) . . ?
C6 C5 C4 118.9(13) . . ?
O101 C101 Fe1 178.1(8) . . ?
F2' F2 F2' 114(2) 3_675 . ?
F2' F2 P101 56.8(10) 3_675 . ?
F2' F2 P101 56.8(10) . . ?
P101 F2' F2 63.2(10) . 2_765 ?
P101 F2' F2 63.2(10) . . ?
F2 F2' F2 126(2) 2_765 . ?

loop_
_geom_bond_atom_site_label_1
_geom_bond_atom_site_label_2
_geom_bond_distance
_geom_bond_site_symmetry_2
_geom_bond_publ_flag
Ag1 Se1 2.5581(7) 2_865 ?
Ag1 Se1 2.5581(7) . ?
Ag1 Se1 2.5581(7) 3_785 ?
Fe1 C101 1.748(8) 4_554 ?
Fe1 C101 1.748(8) . ?
Fe1 C1 2.085(9) . ?
Fe1 C2 2.086(7) . ?
Fe1 C2 2.086(7) 4_554 ?
Fe1 C3 2.094(6) . ?
Fe1 C3 2.094(6) 4_554 ?
Fe1 P1 2.207(2) . ?
Se1 P1 2.151(2) . ?
P1 O1 1.593(4) . ?
P1 O1 1.593(4) 4_554 ?
P101 F2' 1.415(18) . ?
P101 F2' 1.415(18) 3_675 ?
P101 F2' 1.415(18) 2_765 ?
P101 F1 1.493(10) . ?
P101 F1 1.493(10) 7_554 ?
P101 F2 1.509(15) 3_675 ?
P101 F2 1.509(15) . ?
P101 F2 1.509(15) 2_765 ?
O1 C4 1.401(10) . ?
O101 C101 1.144(9) . ?
C1 C2 1.418(11) 4_554 ?
C1 C2 1.418(11) . ?
C2 C3 1.366(11) . ?
C3 C3 1.351(17) 4_554 ?
C4 C5 1.480(12) . ?
C5 C6 1.376(17) . ?
F2 F2' 1.464(8) 3_675 ?
F2 F2' 1.464(8) . ?
F2' F2 1.464(8) 2_765 ?
